data_7224804
loop_
_publ_author_name
'Bermejo, Elena'
'Casti\~neiras, Alfonso'
'Garc\'ia-Santos, Isabel'
'Rodr\'iguez-Riob\'o, Ra\'ul'

_publ_section_title
;
 In situ generation of functionalized 1,2,4-triazole-5-thiones containing
 pyridine or pyrazine moieties and their coordination to HgII
;
_journal_issue 19
_journal_name_full CrystEngComm
_journal_page_first 3428
_journal_paper_doi 10.1039/C6CE00338A
_journal_volume 18
_journal_year 2016
_chemical_formula_moiety 'C16 H14 Hg N8 S2'
_chemical_formula_sum 'C16 H14 Hg N8 S2'
_chemical_formula_weight 583.06
_chemical_name_systematic
;
 ?
;
_space_group_crystal_system monoclinic
_space_group_IT_number 15
_space_group_name_Hall '-C 2yc'
_space_group_name_H-M_alt 'C 1 2/c 1'
_symmetry_space_group_name_Hall '-C 2yc'
_symmetry_space_group_name_H-M 'C 1 2/c 1'
_atom_sites_solution_hydrogens difmap
_atom_sites_solution_primary direct
_atom_sites_solution_secondary difmap
_audit_creation_method SHELXL-2013
_audit_update_record
;
2016-02-06 deposited with the CCDC.
2016-04-04 downloaded from the CCDC.
;
_cell_angle_alpha 90
_cell_angle_beta 107.851(6)
_cell_angle_gamma 90
_cell_formula_units_Z 4
_cell_length_a 21.6688(14)
_cell_length_b 11.3368(17)
_cell_length_c 8.2128(5)
_cell_measurement_reflns_used 25
_cell_measurement_temperature 293(2)
_cell_measurement_theta_max 20.93
_cell_measurement_theta_min 10.11
_cell_volume 1920.4(3)
_computing_cell_refinement 'CAD4-Express Software (Nonius, 1994)'
_computing_data_collection 'CAD4-Express Software (Nonius, 1994)'
_computing_data_reduction 'GENHKL (Kretschmar, 1997)'
_computing_molecular_graphics 'PLATON (Spek, 2009)'
_computing_publication_material 'SHELXL-2013 (Sheldrick, 2013)'
_computing_structure_refinement 'SHELXL-2013 (Sheldrick, 2013)'
_computing_structure_solution 'SHELXS-2013 (Sheldrick, 2013)'
_diffrn_ambient_temperature 293(2)
_diffrn_measured_fraction_theta_full 0.998
_diffrn_measured_fraction_theta_max 0.999
_diffrn_measurement_device_type 'CAD4 Enraf Nonius'
_diffrn_measurement_method omega/2theta
_diffrn_radiation_type MoK\a
_diffrn_radiation_wavelength 0.71073
_diffrn_reflns_av_R_equivalents 0.0317
_diffrn_reflns_av_unetI/netI 0.0732
_diffrn_reflns_Laue_measured_fraction_full 0.998
_diffrn_reflns_Laue_measured_fraction_max 0.999
_diffrn_reflns_limit_h_max 30
_diffrn_reflns_limit_h_min -28
_diffrn_reflns_limit_k_max 0
_diffrn_reflns_limit_k_min -15
_diffrn_reflns_limit_l_max 0
_diffrn_reflns_limit_l_min -11
_diffrn_reflns_number 2965
_diffrn_reflns_point_group_measured_fraction_full 0.998
_diffrn_reflns_point_group_measured_fraction_max 0.999
_diffrn_reflns_theta_full 25.242
_diffrn_reflns_theta_max 29.972
_diffrn_reflns_theta_min 3.069
_diffrn_source 'fine-focus sealed tube'
_exptl_absorpt_coefficient_mu 8.251
_exptl_absorpt_correction_T_max 0.915
_exptl_absorpt_correction_T_min 0.737
_exptl_absorpt_correction_type psi-scan
_exptl_absorpt_process_details '(North et al., 1968)'
_exptl_crystal_colour Colourless
_exptl_crystal_density_diffrn 2.017
_exptl_crystal_description Prism
_exptl_crystal_F_000 1112
_exptl_crystal_size_max 0.480
_exptl_crystal_size_mid 0.160
_exptl_crystal_size_min 0.120
_refine_diff_density_max 1.299
_refine_diff_density_min -1.801
_refine_diff_density_rms 0.178
_refine_ls_extinction_method none
_refine_ls_goodness_of_fit_ref 1.018
_refine_ls_hydrogen_treatment constr
_refine_ls_matrix_type full
_refine_ls_number_parameters 124
_refine_ls_number_reflns 2784
_refine_ls_number_restraints 0
_refine_ls_restrained_S_all 1.018
_refine_ls_R_factor_all 0.0973
_refine_ls_R_factor_gt 0.0366
_refine_ls_shift/su_max 0.000
_refine_ls_shift/su_mean 0.000
_refine_ls_structure_factor_coef Fsqd
_refine_ls_weighting_details 'w=1/[\s^2^(Fo^2^)+(0.0469P)^2^] where P=(Fo^2^+2Fc^2^)/3'
_refine_ls_weighting_scheme calc
_refine_ls_wR_factor_gt 0.0804
_refine_ls_wR_factor_ref 0.0929
_reflns_Friedel_coverage 0.000
_reflns_number_gt 1850
_reflns_number_total 2784
_reflns_threshold_expression 'I > 2\s(I)'
_cod_data_source_file c6ce00338a2.cif
_cod_data_source_block 00gs25
_cod_depositor_comments 'Adding full bibliography for 7224802--7224809.cif.'
_cod_database_code 7224804
_shelx_space_group_comment
;
The symmetry employed for this shelxl refinement is uniquely defined
by the following loop, which should always be used as a source of
symmetry information in preference to the above space-group names.
They are only intended as comments.
;
_shelx_estimated_absorpt_t_min 0.110
_shelx_estimated_absorpt_t_max 0.438

loop_
_space_group_symop_operation_xyz
'x, y, z'
'-x, y, -z+1/2'
'x+1/2, y+1/2, z'
'-x+1/2, y+1/2, -z+1/2'
'-x, -y, -z'
'x, -y, z-1/2'
'-x+1/2, -y+1/2, -z'
'x+1/2, -y+1/2, z-1/2'

loop_
_atom_site_label
_atom_site_type_symbol
_atom_site_fract_x
_atom_site_fract_y
_atom_site_fract_z
_atom_site_U_iso_or_equiv
_atom_site_adp_type
_atom_site_occupancy
_atom_site_site_symmetry_order
_atom_site_calc_flag
_atom_site_refinement_flags_posn
_atom_site_refinement_flags_adp
_atom_site_refinement_flags_occupancy
Hg1 Hg 0.0000 0.06684(3) -0.2500 0.04651(13) Uani 1 2 d S T P
S1 S 0.02106(7) 0.18785(15) 0.01405(19) 0.0553(4) Uani 1 1 d . . .
N1 N 0.2912(2) 0.1921(5) 0.3386(7) 0.0542(12) Uani 1 1 d . . .
N2 N 0.1535(2) 0.0198(4) 0.3608(6) 0.0440(11) Uani 1 1 d . . .
N3 N 0.0907(2) 0.0395(4) 0.2593(6) 0.0450(12) Uani 1 1 d . . .
N4 N 0.1516(2) 0.1641(4) 0.1795(5) 0.0374(9) Uani 1 1 d . . .
C1 C 0.3545(3) 0.2047(7) 0.4242(9) 0.0625(17) Uani 1 1 d . . .
H1 H 0.3768 0.2647 0.3892 0.075 Uiso 1 1 calc R U .
C2 C 0.3882(3) 0.1369(6) 0.5570(9) 0.0591(17) Uani 1 1 d . . .
H2 H 0.4324 0.1486 0.6091 0.071 Uiso 1 1 calc R U .
C3 C 0.3549(3) 0.0494(6) 0.6128(9) 0.0588(17) Uani 1 1 d . . .
H3 H 0.3761 0.0015 0.7049 0.071 Uiso 1 1 calc R U .
C4 C 0.2894(3) 0.0344(6) 0.5295(8) 0.0497(14) Uani 1 1 d . . .
H4 H 0.2661 -0.0244 0.5634 0.060 Uiso 1 1 calc R U .
C5 C 0.2595(2) 0.1082(5) 0.3953(7) 0.0376(12) Uani 1 1 d . . .
C6 C 0.1890(2) 0.0966(5) 0.3091(7) 0.0376(12) Uani 1 1 d . . .
C7 C 0.0900(2) 0.1262(5) 0.1516(7) 0.0412(12) Uani 1 1 d . . .
C8 C 0.1705(3) 0.2532(5) 0.0755(8) 0.0523(15) Uani 1 1 d . . .
H8A H 0.2011 0.3066 0.1487 0.078 Uiso 1 1 calc R U .
H8B H 0.1328 0.2963 0.0107 0.078 Uiso 1 1 calc R U .
H8C H 0.1900 0.2155 -0.0012 0.078 Uiso 1 1 calc R U .

loop_
_atom_site_aniso_label
_atom_site_aniso_U_11
_atom_site_aniso_U_22
_atom_site_aniso_U_33
_atom_site_aniso_U_23
_atom_site_aniso_U_13
_atom_site_aniso_U_12
Hg1 0.02708(14) 0.0715(2) 0.03974(17) 0.000 0.00852(10) 0.000
S1 0.0392(7) 0.0682(10) 0.0508(8) -0.0118(8) 0.0023(6) 0.0190(7)
N1 0.036(2) 0.060(3) 0.064(3) 0.001(3) 0.011(2) -0.015(2)
N2 0.027(2) 0.053(3) 0.050(3) 0.005(2) 0.0082(19) -0.0072(19)
N3 0.0252(19) 0.063(3) 0.045(3) -0.001(2) 0.0082(18) -0.0092(18)
N4 0.033(2) 0.043(3) 0.037(2) -0.0014(19) 0.0134(17) 0.0002(18)
C1 0.044(3) 0.075(5) 0.072(4) -0.004(4) 0.021(3) -0.022(3)
C2 0.030(3) 0.078(5) 0.065(4) -0.016(4) 0.007(3) -0.012(3)
C3 0.040(3) 0.070(5) 0.057(4) -0.002(3) 0.002(3) 0.004(3)
C4 0.039(3) 0.059(4) 0.049(3) -0.002(3) 0.010(2) -0.009(2)
C5 0.026(2) 0.044(3) 0.044(3) -0.009(2) 0.012(2) -0.005(2)
C6 0.028(2) 0.045(3) 0.039(3) -0.004(2) 0.011(2) -0.003(2)
C7 0.033(2) 0.054(3) 0.038(3) -0.008(3) 0.012(2) 0.001(2)
C8 0.050(3) 0.050(4) 0.055(3) 0.014(3) 0.013(3) -0.003(3)

loop_
_atom_type_symbol
_atom_type_description
_atom_type_scat_dispersion_real
_atom_type_scat_dispersion_imag
_atom_type_scat_source
Hg Hg -2.3894 9.2266 'International Tables Vol C Tables 4.2.6.8 and 6.1.1.4'
S S 0.1246 0.1234 'International Tables Vol C Tables 4.2.6.8 and 6.1.1.4'
N N 0.0061 0.0033 'International Tables Vol C Tables 4.2.6.8 and 6.1.1.4'
C C 0.0033 0.0016 'International Tables Vol C Tables 4.2.6.8 and 6.1.1.4'
H H 0.0000 0.0000 'International Tables Vol C Tables 4.2.6.8 and 6.1.1.4'

loop_
_geom_angle_atom_site_label_1
_geom_angle_atom_site_label_2
_geom_angle_atom_site_label_3
_geom_angle
_geom_angle_site_symmetry_1
_geom_angle_site_symmetry_3
_geom_angle_publ_flag
N3 Hg1 N3 116.4(2) 5 6 y
N3 Hg1 S1 104.24(13) 5 . y
N3 Hg1 S1 109.60(12) 6 . y
N3 Hg1 S1 109.60(12) 5 2_554 y
N3 Hg1 S1 104.24(13) 6 2_554 y
S1 Hg1 S1 113.05(8) . 2_554 y
N3 Hg1 Hg1 66.53(12) 5 5 ?
N3 Hg1 Hg1 91.90(12) 6 5 ?
S1 Hg1 Hg1 54.95(4) . 5 ?
S1 Hg1 Hg1 162.98(4) 2_554 5 ?
C7 S1 Hg1 103.82(19) . . ?
C7 S1 S1 76.3(2) . 5 ?
Hg1 S1 S1 55.52(4) . 5 ?
C5 N1 C1 116.4(5) . . ?
C6 N2 N3 105.3(4) . . ?
C7 N3 N2 109.4(4) . . ?
C7 N3 Hg1 122.5(3) . 5 ?
N2 N3 Hg1 127.9(4) . 5 ?
C6 N4 C7 105.9(4) . . ?
C6 N4 C8 129.9(4) . . ?
C7 N4 C8 124.0(5) . . ?
N1 C1 C2 125.1(6) . . ?
N1 C1 H1 117.4 . . ?
C2 C1 H1 117.4 . . ?
C1 C2 C3 117.8(6) . . ?
C1 C2 H2 121.1 . . ?
C3 C2 H2 121.1 . . ?
C4 C3 C2 119.0(6) . . ?
C4 C3 H3 120.5 . . ?
C2 C3 H3 120.5 . . ?
C5 C4 C3 118.8(6) . . ?
C5 C4 H4 120.6 . . ?
C3 C4 H4 120.6 . . ?
N1 C5 C4 123.0(5) . . ?
N1 C5 C6 117.5(5) . . ?
C4 C5 C6 119.5(5) . . ?
N2 C6 N4 111.0(4) . . ?
N2 C6 C5 121.6(5) . . ?
N4 C6 C5 127.2(5) . . ?
N3 C7 N4 108.4(4) . . ?
N3 C7 S1 124.9(4) . . ?
N4 C7 S1 126.5(5) . . ?
N4 C8 H8A 109.5 . . ?
N4 C8 H8B 109.5 . . ?
H8A C8 H8B 109.5 . . ?
N4 C8 H8C 109.5 . . ?
H8A C8 H8C 109.5 . . ?
H8B C8 H8C 109.5 . . ?

loop_
_geom_bond_atom_site_label_1
_geom_bond_atom_site_label_2
_geom_bond_distance
_geom_bond_site_symmetry_2
_geom_bond_publ_flag
Hg1 N3 2.286(4) 5 y
Hg1 N3 2.286(4) 6 y
Hg1 S1 2.4872(15) . y
Hg1 S1 2.4872(15) 2_554 y
Hg1 Hg1 4.3772(4) 5 y
S1 C7 1.720(5) . ?
S1 S1 4.347(4) 5 y
N1 C5 1.338(7) . ?
N1 C1 1.343(7) . ?
N2 C6 1.314(7) . ?
N2 N3 1.379(6) . ?
N3 C7 1.320(8) . ?
N3 Hg1 2.286(4) 5 ?
N4 C6 1.359(7) . ?
N4 C7 1.354(6) . ?
N4 C8 1.460(7) . ?
C1 C2 1.351(10) . ?
C1 H1 0.9300 . ?
C2 C3 1.386(10) . ?
C2 H2 0.9300 . ?
C3 C4 1.383(8) . ?
C3 H3 0.9300 . ?
C4 C5 1.377(9) . ?
C4 H4 0.9300 . ?
C5 C6 1.480(7) . ?
C8 H8A 0.9600 . ?
C8 H8B 0.9600 . ?
C8 H8C 0.9600 . ?

loop_
_geom_hbond_atom_site_label_D
_geom_hbond_atom_site_label_H
_geom_hbond_atom_site_label_A
_geom_hbond_distance_DH
_geom_hbond_distance_HA
_geom_hbond_distance_DA
_geom_hbond_angle_DHA
_geom_hbond_site_symmetry_A
C1 H1 S1 0.93 3.02 3.664(6) 127.4 8_556
C2 H2 S1 0.93 2.94 3.602(6) 129.1 8_556
C8 H8B S1 0.96 2.72 3.207(6) 111.8 .

loop_
_geom_torsion_atom_site_label_1
_geom_torsion_atom_site_label_2
_geom_torsion_atom_site_label_3
_geom_torsion_atom_site_label_4
_geom_torsion
_geom_torsion_site_symmetry_1
_geom_torsion_site_symmetry_4
C6 N2 N3 C7 -0.2(6) . .
C6 N2 N3 Hg1 174.2(4) . 5
C5 N1 C1 C2 2.5(10) . .
N1 C1 C2 C3 -1.8(11) . .
C1 C2 C3 C4 0.9(10) . .
C2 C3 C4 C5 -0.9(10) . .
C1 N1 C5 C4 -2.4(9) . .
C1 N1 C5 C6 176.9(5) . .
C3 C4 C5 N1 1.8(9) . .
C3 C4 C5 C6 -177.6(5) . .
N3 N2 C6 N4 0.0(6) . .
N3 N2 C6 C5 176.1(5) . .
C7 N4 C6 N2 0.2(6) . .
C8 N4 C6 N2 -174.8(5) . .
C7 N4 C6 C5 -175.6(5) . .
C8 N4 C6 C5 9.3(9) . .
N1 C5 C6 N2 -177.2(5) . .
C4 C5 C6 N2 2.2(8) . .
N1 C5 C6 N4 -1.8(8) . .
C4 C5 C6 N4 177.6(5) . .
N2 N3 C7 N4 0.3(6) . .
Hg1 N3 C7 N4 -174.5(3) 5 .
N2 N3 C7 S1 -174.3(4) . .
Hg1 N3 C7 S1 10.9(7) 5 .
C6 N4 C7 N3 -0.3(6) . .
C8 N4 C7 N3 175.1(5) . .
C6 N4 C7 S1 174.2(4) . .
C8 N4 C7 S1 -10.4(8) . .
Hg1 S1 C7 N3 -89.8(5) . .
S1 S1 C7 N3 -41.2(5) 5 .
Hg1 S1 C7 N4 96.5(5) . .
S1 S1 C7 N4 145.2(5) 5 .
